data_7237461
loop_
_publ_author_name
'Zhang, Zhenzhen'
'Tang, Liangliang'
'Fan, Xiaojing'
'Wang, Yanhui'
'Zhang, Kai'
'Sun, Qikun'
'Zhang, Haichang'
'Xue, Shanfeng'
'Yang, Wenjun'

_publ_section_title
;
 N-Alkylcarbazoles: homolog manipulating long-lived room-temperature
 phosphorescence
;
_journal_issue 33
_journal_name_full 'Journal of Materials Chemistry C'
_journal_page_first 8984
_journal_paper_doi 10.1039/C8TC03228A
_journal_volume 6
_journal_year 2018
_chemical_formula_sum 'C17 H19 N'
_chemical_formula_weight 237.33
_space_group_IT_number 61
_space_group_name_Hall '-P 2ac 2ab'
_space_group_name_H-M_alt 'P b c a'
_symmetry_cell_setting orthorhombic
_symmetry_space_group_name_H-M 'P b c a'
_atom_sites_solution_hydrogens geom
_atom_sites_solution_primary direct
_atom_sites_solution_secondary difmap
_audit_creation_method SHELXL-97
_audit_update_record
;
2018-05-25 deposited with the CCDC.
2018-08-13 downloaded from the CCDC.
;
_cell_angle_alpha 90.00
_cell_angle_beta 90.00
_cell_angle_gamma 90.00
_cell_formula_units_Z 8
_cell_length_a 15.959(2)
_cell_length_b 7.5700(10)
_cell_length_c 22.1950(10)
_cell_measurement_reflns_used 646
_cell_measurement_temperature 100(2)
_cell_measurement_theta_max 19.21
_cell_measurement_theta_min 2.24
_cell_volume 2681.4(5)
_computing_cell_refinement 'Bruker SAINT'
_computing_data_collection 'Bruker APEX2'
_computing_data_reduction 'Bruker SAINT'
_computing_molecular_graphics 'Bruker SHELXTL'
_computing_publication_material 'Bruker SHELXTL'
_computing_structure_refinement 'SHELXL-97 (Sheldrick, 2008)'
_computing_structure_solution 'SHELXS-97 (Sheldrick, 2008)'
_diffrn_ambient_temperature 100(2)
_diffrn_measured_fraction_theta_full 0.996
_diffrn_measured_fraction_theta_max 0.996
_diffrn_measurement_device_type 'Bruker APEX-II CCD'
_diffrn_measurement_method '\f and \w scans'
_diffrn_radiation_monochromator graphite
_diffrn_radiation_source 'fine-focus sealed tube'
_diffrn_radiation_type MoK\a
_diffrn_radiation_wavelength 0.71073
_diffrn_reflns_av_R_equivalents 0.1275
_diffrn_reflns_av_sigmaI/netI 0.1474
_diffrn_reflns_limit_h_max 18
_diffrn_reflns_limit_h_min -14
_diffrn_reflns_limit_k_max 8
_diffrn_reflns_limit_k_min -9
_diffrn_reflns_limit_l_max 26
_diffrn_reflns_limit_l_min -26
_diffrn_reflns_number 12465
_diffrn_reflns_theta_full 25.00
_diffrn_reflns_theta_max 25.00
_diffrn_reflns_theta_min 2.24
_exptl_absorpt_coefficient_mu 0.068
_exptl_absorpt_correction_T_max 0.9859
_exptl_absorpt_correction_T_min 0.9780
_exptl_absorpt_correction_type multi-scan
_exptl_absorpt_process_details SADABS
_exptl_crystal_colour colorless
_exptl_crystal_density_diffrn 1.176
_exptl_crystal_density_method 'not measured'
_exptl_crystal_description rod
_exptl_crystal_F_000 1024
_exptl_crystal_size_max 0.33
_exptl_crystal_size_mid 0.28
_exptl_crystal_size_min 0.21
_refine_diff_density_max 0.223
_refine_diff_density_min -0.231
_refine_diff_density_rms 0.052
_refine_ls_extinction_coef 0.009(2)
_refine_ls_extinction_expression Fc^*^=kFc[1+0.001xFc^2^\l^3^/sin(2\q)]^-1/4^
_refine_ls_extinction_method SHELXL
_refine_ls_goodness_of_fit_ref 0.971
_refine_ls_hydrogen_treatment constr
_refine_ls_matrix_type full
_refine_ls_number_parameters 164
_refine_ls_number_reflns 2342
_refine_ls_number_restraints 0
_refine_ls_restrained_S_all 0.971
_refine_ls_R_factor_all 0.1086
_refine_ls_R_factor_gt 0.0609
_refine_ls_shift/su_max 0.000
_refine_ls_shift/su_mean 0.000
_refine_ls_structure_factor_coef Fsqd
_refine_ls_weighting_details 'calc w=1/[\s^2^(Fo^2^)+(0.0060P)^2^+0.2000P] where P=(Fo^2^+2Fc^2^)/3'
_refine_ls_weighting_scheme calc
_refine_ls_wR_factor_gt 0.1412
_refine_ls_wR_factor_ref 0.1649
_reflns_number_gt 1419
_reflns_number_total 2342
_reflns_threshold_expression >2sigma(I)
_cod_data_source_file c8tc03228a2.cif
_cod_data_source_block a_CCDC2
_cod_depositor_comments
;
The following automatic conversions were performed:

data item '_exptl_absorpt_correction_type' value 'Multi-scan' was
changed to 'multi-scan' in accordance with the
/home/saulius/struct/COD-crude-data/automatic-downloads/DataCite-retrospective/RSC/depositions/lib/dictionaries/cif_core.dic
dictionary named 'cif_core.dic' version 2.4.2 last updated on
2011-04-26.

data item '_symmetry_cell_setting' value 'Orthorhombic' was changed
to 'orthorhombic' in accordance with the
/home/saulius/struct/COD-crude-data/automatic-downloads/DataCite-retrospective/RSC/depositions/lib/dictionaries/cif_core.dic
dictionary named 'cif_core.dic' version 2.4.2 last updated on
2011-04-26.

Automatic conversion script
Id: cif_fix_values 6909 2019-04-08 15:41:33Z antanas 
;
_cod_original_sg_symbol_H-M Pbca
_cod_database_code 7237461

loop_
_symmetry_equiv_pos_as_xyz
'x, y, z'
'-x+1/2, -y, z+1/2'
'x+1/2, -y+1/2, -z'
'-x, y+1/2, -z+1/2'
'-x, -y, -z'
'x-1/2, y, -z-1/2'
'-x-1/2, y-1/2, z'
'x, -y-1/2, z-1/2'

loop_
_atom_site_label
_atom_site_type_symbol
_atom_site_fract_x
_atom_site_fract_y
_atom_site_fract_z
_atom_site_U_iso_or_equiv
_atom_site_adp_type
_atom_site_occupancy
_atom_site_symmetry_multiplicity
_atom_site_calc_flag
_atom_site_refinement_flags
N1 N 0.07010(11) 0.5428(3) 0.13287(8) 0.0322(5) Uani 1 1 d .
C1 C 0.10348(14) 0.6354(3) 0.18064(9) 0.0305(6) Uani 1 1 d .
C2 C 0.18030(14) 0.6133(3) 0.20856(10) 0.0352(6) Uani 1 1 d .
H2A H 0.2185 0.5249 0.1956 0.042 Uiso 1 1 calc R
C3 C 0.19940(15) 0.7239(4) 0.25574(11) 0.0426(7) Uani 1 1 d .
H3A H 0.2520 0.7127 0.2754 0.051 Uiso 1 1 calc R
C4 C 0.14308(16) 0.8517(4) 0.27520(11) 0.0443(7) Uani 1 1 d .
H4A H 0.1573 0.9252 0.3084 0.053 Uiso 1 1 calc R
C5 C 0.06743(16) 0.8730(4) 0.24721(11) 0.0409(7) Uani 1 1 d .
H5A H 0.0295 0.9616 0.2605 0.049 Uiso 1 1 calc R
C6 C 0.04684(14) 0.7652(3) 0.19971(10) 0.0341(6) Uani 1 1 d .
C7 C -0.02468(15) 0.7501(3) 0.16072(10) 0.0345(6) Uani 1 1 d .
C8 C -0.00812(14) 0.6119(3) 0.12048(10) 0.0362(7) Uani 1 1 d .
C9 C -0.06541(16) 0.5602(4) 0.07717(11) 0.0457(7) Uani 1 1 d .
H9A H -0.0543 0.4645 0.0507 0.055 Uiso 1 1 calc R
C10 C -0.13945(17) 0.6540(5) 0.07416(12) 0.0575(9) Uani 1 1 d .
H10A H -0.1800 0.6226 0.0447 0.069 Uiso 1 1 calc R
C11 C -0.15593(18) 0.7916(5) 0.11268(13) 0.0606(9) Uani 1 1 d .
H11A H -0.2076 0.8531 0.1093 0.073 Uiso 1 1 calc R
C12 C -0.09954(16) 0.8424(4) 0.15597(12) 0.0493(8) Uani 1 1 d .
H12A H -0.1115 0.9385 0.1821 0.059 Uiso 1 1 calc R
C13 C 0.10986(15) 0.3953(3) 0.10225(10) 0.0352(6) Uani 1 1 d .
H13A H 0.1702 0.4216 0.0972 0.042 Uiso 1 1 calc R
H13B H 0.0851 0.3834 0.0616 0.042 Uiso 1 1 calc R
C14 C 0.10073(16) 0.2215(3) 0.13518(10) 0.0376(7) Uani 1 1 d .
H14A H 0.0405 0.1951 0.1409 0.045 Uiso 1 1 calc R
H14B H 0.1269 0.2312 0.1755 0.045 Uiso 1 1 calc R
C15 C 0.14172(15) 0.0709(4) 0.10054(11) 0.0402(7) Uani 1 1 d .
H15A H 0.1978 0.1094 0.0868 0.048 Uiso 1 1 calc R
H15B H 0.1496 -0.0306 0.1281 0.048 Uiso 1 1 calc R
C16 C 0.09176(15) 0.0110(4) 0.04670(11) 0.0421(7) Uani 1 1 d .
H16A H 0.0831 0.1125 0.0192 0.050 Uiso 1 1 calc R
H16B H 0.0360 -0.0302 0.0603 0.050 Uiso 1 1 calc R
C17 C 0.13512(17) -0.1374(4) 0.01246(13) 0.0576(8) Uani 1 1 d .
H17A H 0.1007 -0.1718 -0.0222 0.086 Uiso 1 1 calc R
H17B H 0.1425 -0.2392 0.0392 0.086 Uiso 1 1 calc R
H17C H 0.1900 -0.0966 -0.0017 0.086 Uiso 1 1 calc R

loop_
_atom_site_aniso_label
_atom_site_aniso_U_11
_atom_site_aniso_U_22
_atom_site_aniso_U_33
_atom_site_aniso_U_23
_atom_site_aniso_U_13
_atom_site_aniso_U_12
N1 0.0332(12) 0.0307(13) 0.0327(11) -0.0012(9) 0.0004(8) 0.0018(9)
C1 0.0320(14) 0.0287(15) 0.0308(12) 0.0002(11) 0.0043(10) -0.0051(10)
C2 0.0324(14) 0.0375(16) 0.0357(13) 0.0019(12) 0.0059(10) 0.0009(11)
C3 0.0343(15) 0.0517(19) 0.0419(14) -0.0019(13) 0.0030(11) -0.0101(13)
C4 0.0497(18) 0.0430(18) 0.0402(14) -0.0069(13) 0.0065(12) -0.0124(14)
C5 0.0466(17) 0.0343(17) 0.0420(14) -0.0051(12) 0.0133(13) -0.0009(12)
C6 0.0327(14) 0.0294(15) 0.0403(13) 0.0031(12) 0.0094(10) -0.0012(11)
C7 0.0329(15) 0.0349(16) 0.0356(12) 0.0078(12) 0.0095(10) 0.0035(11)
C8 0.0344(14) 0.0416(18) 0.0327(12) 0.0100(12) 0.0038(11) -0.0023(11)
C9 0.0422(16) 0.061(2) 0.0343(14) 0.0099(13) -0.0001(12) -0.0044(14)
C10 0.0388(18) 0.090(3) 0.0437(16) 0.0219(17) -0.0022(13) -0.0040(17)
C11 0.0373(18) 0.091(3) 0.0539(17) 0.0309(18) 0.0102(14) 0.0173(16)
C12 0.0408(17) 0.058(2) 0.0491(15) 0.0187(15) 0.0139(13) 0.0121(14)
C13 0.0363(14) 0.0342(16) 0.0352(13) -0.0012(11) 0.0053(10) 0.0017(11)
C14 0.0428(16) 0.0315(16) 0.0386(13) 0.0008(12) 0.0031(11) 0.0014(11)
C15 0.0342(15) 0.0379(16) 0.0485(15) 0.0052(13) 0.0041(11) 0.0015(12)
C16 0.0430(16) 0.0379(18) 0.0453(15) -0.0017(12) 0.0058(12) -0.0018(12)
C17 0.069(2) 0.044(2) 0.0597(18) -0.0089(15) 0.0181(15) 0.0013(15)

loop_
_atom_type_symbol
_atom_type_description
_atom_type_scat_dispersion_real
_atom_type_scat_dispersion_imag
_atom_type_scat_source
C C 0.0033 0.0016 'International Tables Vol C Tables 4.2.6.8 and 6.1.1.4'
H H 0.0000 0.0000 'International Tables Vol C Tables 4.2.6.8 and 6.1.1.4'
N N 0.0061 0.0033 'International Tables Vol C Tables 4.2.6.8 and 6.1.1.4'

loop_
_geom_angle_atom_site_label_1
_geom_angle_atom_site_label_2
_geom_angle_atom_site_label_3
_geom_angle
C1 N1 C8 108.1(2)
C1 N1 C13 125.57(19)
C8 N1 C13 126.3(2)
N1 C1 C2 128.7(2)
N1 C1 C6 109.9(2)
C2 C1 C6 121.4(2)
C3 C2 C1 117.7(2)
C3 C2 H2A 121.2
C1 C2 H2A 121.2
C2 C3 C4 121.1(2)
C2 C3 H3A 119.4
C4 C3 H3A 119.4
C5 C4 C3 120.8(2)
C5 C4 H4A 119.6
C3 C4 H4A 119.6
C4 C5 C6 119.3(2)
C4 C5 H5A 120.3
C6 C5 H5A 120.3
C5 C6 C1 119.6(2)
C5 C6 C7 134.4(2)
C1 C6 C7 106.0(2)
C12 C7 C8 119.3(2)
C12 C7 C6 133.6(2)
C8 C7 C6 107.1(2)
N1 C8 C9 129.0(2)
N1 C8 C7 109.1(2)
C9 C8 C7 122.0(2)
C10 C9 C8 117.0(3)
C10 C9 H9A 121.5
C8 C9 H9A 121.5
C11 C10 C9 121.6(3)
C11 C10 H10A 119.2
C9 C10 H10A 119.2
C12 C11 C10 121.5(3)
C12 C11 H11A 119.2
C10 C11 H11A 119.2
C11 C12 C7 118.5(3)
C11 C12 H12A 120.8
C7 C12 H12A 120.8
N1 C13 C14 113.62(18)
N1 C13 H13A 108.8
C14 C13 H13A 108.8
N1 C13 H13B 108.8
C14 C13 H13B 108.8
H13A C13 H13B 107.7
C13 C14 C15 111.48(19)
C13 C14 H14A 109.3
C15 C14 H14A 109.3
C13 C14 H14B 109.3
C15 C14 H14B 109.3
H14A C14 H14B 108.0
C16 C15 C14 113.5(2)
C16 C15 H15A 108.9
C14 C15 H15A 108.9
C16 C15 H15B 108.9
C14 C15 H15B 108.9
H15A C15 H15B 107.7
C15 C16 C17 112.2(2)
C15 C16 H16A 109.2
C17 C16 H16A 109.2
C15 C16 H16B 109.2
C17 C16 H16B 109.2
H16A C16 H16B 107.9
C16 C17 H17A 109.5
C16 C17 H17B 109.5
H17A C17 H17B 109.5
C16 C17 H17C 109.5
H17A C17 H17C 109.5
H17B C17 H17C 109.5

loop_
_geom_bond_atom_site_label_1
_geom_bond_atom_site_label_2
_geom_bond_distance
N1 C1 1.378(3)
N1 C8 1.381(3)
N1 C13 1.453(3)
C1 C2 1.384(3)
C1 C6 1.401(3)
C2 C3 1.375(3)
C2 H2A 0.9500
C3 C4 1.389(4)
C3 H3A 0.9500
C4 C5 1.367(3)
C4 H4A 0.9500
C5 C6 1.373(3)
C5 H5A 0.9500
C6 C7 1.437(3)
C7 C12 1.388(3)
C7 C8 1.401(3)
C8 C9 1.383(3)
C9 C10 1.380(4)
C9 H9A 0.9500
C10 C11 1.373(4)
C10 H10A 0.9500
C11 C12 1.371(4)
C11 H11A 0.9500
C12 H12A 0.9500
C13 C14 1.512(3)
C13 H13A 0.9900
C13 H13B 0.9900
C14 C15 1.523(3)
C14 H14A 0.9900
C14 H14B 0.9900
C15 C16 1.506(3)
C15 H15A 0.9900
C15 H15B 0.9900
C16 C17 1.523(3)
C16 H16A 0.9900
C16 H16B 0.9900
C17 H17A 0.9800
C17 H17B 0.9800
C17 H17C 0.9800
